data_7127985
loop_
_publ_author_name
'Mart\'in, M Trinidad'
'Mar\'in, Mario'
'Rama, Raquel J.'
'\'Alvarez, Eleuterio'
'Maya, Celia'
'Molina, Francisco'
'Nicasio, M. Carmen'

_publ_section_title
;
 Zero-valent ML<sub>2</sub> complexes of group 10 metals supported by
 terphenyl phosphanes.
;
_journal_issue 25
_journal_name_full 'Chemical communications (Cambridge, England)'
_journal_page_first 3083
_journal_page_last 3086
_journal_paper_doi 10.1039/d1cc00676b
_journal_volume 57
_journal_year 2021
_chemical_formula_moiety 'C44 H65 Ni P, C5 H12'
_chemical_formula_sum 'C49 H77 Ni P'
_chemical_formula_weight 755.78
_space_group_crystal_system triclinic
_space_group_IT_number 2
_space_group_name_Hall '-P 1'
_space_group_name_H-M_alt 'P -1'
_atom_sites_solution_hydrogens geom
_audit_creation_method SHELXL-2016/6
_audit_update_record
;
2021-02-02 deposited with the CCDC.	2021-02-23 downloaded from the CCDC.
;
_cell_angle_alpha 104.668(2)
_cell_angle_beta 99.269(2)
_cell_angle_gamma 92.692(2)
_cell_formula_units_Z 2
_cell_length_a 9.8419(6)
_cell_length_b 12.7335(7)
_cell_length_c 19.0020(12)
_cell_measurement_reflns_used 9919
_cell_measurement_temperature 193(2)
_cell_measurement_theta_max 30.34
_cell_measurement_theta_min 2.25
_cell_volume 2264.1(2)
_computing_cell_refinement 'Bruker SAINT'
_computing_data_collection 'Bruker APEX2'
_computing_data_reduction 'Bruker SAINT'
_computing_molecular_graphics 'Bruker SHELXTL'
_computing_publication_material 'Bruker SHELXTL'
_computing_structure_refinement 'SHELXL-2016/6 (Sheldrick, 2016)'
_computing_structure_solution 'SHELXS-97 (Sheldrick, 2008)'
_diffrn_ambient_temperature 193(2)
_diffrn_detector_area_resol_mean 8.26
_diffrn_measured_fraction_theta_full 1.000
_diffrn_measured_fraction_theta_max 1.000
_diffrn_measurement_device_type
;
 Bruker-Nonius X8kappa APEX II CCD area detector
;
_diffrn_measurement_method 'phi and omega scans with narrow frames'
_diffrn_radiation_monochromator graphite
_diffrn_radiation_source 'fine-focus sealed tube'
_diffrn_radiation_type MoK\a
_diffrn_radiation_wavelength 0.71073
_diffrn_reflns_av_R_equivalents 0.0253
_diffrn_reflns_av_unetI/netI 0.0243
_diffrn_reflns_Laue_measured_fraction_full 1.000
_diffrn_reflns_Laue_measured_fraction_max 1.000
_diffrn_reflns_limit_h_max 11
_diffrn_reflns_limit_h_min -11
_diffrn_reflns_limit_k_max 15
_diffrn_reflns_limit_k_min -15
_diffrn_reflns_limit_l_max 22
_diffrn_reflns_limit_l_min -22
_diffrn_reflns_number 30889
_diffrn_reflns_point_group_measured_fraction_full 1.000
_diffrn_reflns_point_group_measured_fraction_max 1.000
_diffrn_reflns_theta_full 25.242
_diffrn_reflns_theta_max 25.249
_diffrn_reflns_theta_min 2.106
_exptl_absorpt_coefficient_mu 0.494
_exptl_absorpt_correction_T_max 0.7461
_exptl_absorpt_correction_T_min 0.6940
_exptl_absorpt_correction_type multi-scans
_exptl_absorpt_process_details
;
program SADABS, Bruker (2001).
;
_exptl_crystal_colour orange
_exptl_crystal_density_diffrn 1.109
_exptl_crystal_description plate
_exptl_crystal_F_000 828
_exptl_crystal_size_max 0.300
_exptl_crystal_size_mid 0.250
_exptl_crystal_size_min 0.200
_refine_diff_density_max 1.216
_refine_diff_density_min -0.638
_refine_diff_density_rms 0.068
_refine_ls_extinction_method none
_refine_ls_goodness_of_fit_ref 1.057
_refine_ls_hydrogen_treatment constr
_refine_ls_matrix_type full
_refine_ls_number_parameters 476
_refine_ls_number_reflns 8209
_refine_ls_number_restraints 68
_refine_ls_restrained_S_all 1.094
_refine_ls_R_factor_all 0.0600
_refine_ls_R_factor_gt 0.0511
_refine_ls_shift/su_max 0.001
_refine_ls_shift/su_mean 0.000
_refine_ls_structure_factor_coef Fsqd
_refine_ls_weighting_details 'w=1/[\s^2^(Fo^2^)+(0.0896P)^2^+1.9783P] where P=(Fo^2^+2Fc^2^)/3'
_refine_ls_weighting_scheme calc
_refine_ls_wR_factor_gt 0.1431
_refine_ls_wR_factor_ref 0.1499
_reflns_Friedel_coverage 0.000
_reflns_number_gt 7098
_reflns_number_total 8209
_reflns_threshold_expression 'I > 2\s(I)'
_cod_data_source_file d1cc00676b2.cif
_cod_data_source_block 5
_cod_depositor_comments 'Adding full bibliography for 7127982--7127986.cif.'
_cod_database_code 7127985
_shelx_shelxl_version_number 2016/6
_shelx_space_group_comment
; 
The symmetry employed for this shelxl refinement is uniquely defined 
by the following loop, which should always be used as a source of 
symmetry information in preference to the above space-group names. 
They are only intended as comments. 
;
_shelx_estimated_absorpt_t_min 0.866
_shelx_estimated_absorpt_t_max 0.908

loop_
_space_group_symop_operation_xyz
'x, y, z'
'-x, -y, -z'

loop_
_atom_site_label
_atom_site_type_symbol
_atom_site_fract_x
_atom_site_fract_y
_atom_site_fract_z
_atom_site_U_iso_or_equiv
_atom_site_adp_type
_atom_site_occupancy
_atom_site_site_symmetry_order
_atom_site_calc_flag
_atom_site_refinement_flags_posn
_atom_site_refinement_flags_adp
_atom_site_refinement_flags_occupancy
_atom_site_disorder_assembly
_atom_site_disorder_group
Ni1 Ni 0.79716(3) 0.10661(3) 0.28278(2) 0.02486(12) Uani 1 1 d . . . . .
P1 P 0.65027(7) -0.00976(5) 0.30249(4) 0.02362(16) Uani 1 1 d . . . . .
C1 C 0.4927(2) -0.00207(19) 0.23849(13) 0.0217(5) Uani 1 1 d . . . . .
C2 C 0.5017(3) 0.09544(19) 0.21703(14) 0.0228(5) Uani 1 1 d . . . . .
C3 C 0.3926(3) 0.1204(2) 0.17002(16) 0.0310(6) Uani 1 1 d . . . . .
H3 H 0.398864 0.187234 0.156601 0.037 Uiso 1 1 calc R U . . .
C4 C 0.2748(3) 0.0491(2) 0.14247(18) 0.0372(7) Uani 1 1 d . . . . .
H4 H 0.200844 0.065985 0.109615 0.045 Uiso 1 1 calc R U . . .
C5 C 0.2656(3) -0.0477(2) 0.16331(17) 0.0343(6) Uani 1 1 d . . . . .
H5 H 0.184453 -0.096664 0.144457 0.041 Uiso 1 1 calc R U . . .
C6 C 0.3723(3) -0.0743(2) 0.21101(14) 0.0237(5) Uani 1 1 d . . . . .
C7 C 0.6300(3) 0.17468(19) 0.24403(14) 0.0229(5) Uani 1 1 d . . . . .
C8 C 0.7278(3) 0.1805(2) 0.19682(14) 0.0252(5) Uani 1 1 d . . . . .
H8 H 0.748817 0.115648 0.164492 0.030 Uiso 1 1 calc R U . . .
C9 C 0.7941(3) 0.2835(2) 0.19798(15) 0.0264(5) Uani 1 1 d . . . . .
C10 C 0.7830(3) 0.3727(2) 0.25421(14) 0.0252(5) Uani 1 1 d . . . . .
H10 H 0.829595 0.440732 0.256244 0.030 Uiso 1 1 calc R U . . .
C11 C 0.7036(2) 0.3666(2) 0.30974(14) 0.0225(5) Uani 1 1 d . . . . .
C12 C 0.6265(2) 0.2708(2) 0.30258(14) 0.0226(5) Uani 1 1 d . . . . .
H12 H 0.568507 0.267891 0.337609 0.027 Uiso 1 1 calc R U . . .
C13 C 0.8665(3) 0.2907(2) 0.13313(16) 0.0348(6) Uani 1 1 d . . . . .
C14 C 0.7581(4) 0.2587(3) 0.06167(17) 0.0464(8) Uani 1 1 d . . . . .
H14A H 0.682161 0.305525 0.067013 0.070 Uiso 1 1 calc R U . . .
H14B H 0.722062 0.182411 0.052225 0.070 Uiso 1 1 calc R U . . .
H14C H 0.800968 0.267723 0.020206 0.070 Uiso 1 1 calc R U . . .
C15 C 0.9803(4) 0.2127(3) 0.1255(2) 0.0493(8) Uani 1 1 d . . . . .
H15A H 1.022000 0.216439 0.082588 0.074 Uiso 1 1 calc R U . . .
H15B H 0.940376 0.138082 0.118708 0.074 Uiso 1 1 calc R U . . .
H15C H 1.051417 0.233640 0.170261 0.074 Uiso 1 1 calc R U . . .
C16 C 0.9311(4) 0.4065(3) 0.1418(2) 0.0530(9) Uani 1 1 d . . . . .
H16A H 0.858937 0.457124 0.144909 0.080 Uiso 1 1 calc R U . . .
H16B H 0.974458 0.407560 0.098970 0.080 Uiso 1 1 calc R U . . .
H16C H 1.001141 0.428773 0.186967 0.080 Uiso 1 1 calc R U . . .
C17 C 0.7066(3) 0.4672(2) 0.37518(15) 0.0262(5) Uani 1 1 d . . . . .
C18 C 0.5991(3) 0.4536(3) 0.42303(18) 0.0423(7) Uani 1 1 d . . . . .
H18A H 0.617426 0.391172 0.443418 0.063 Uiso 1 1 calc R U . . .
H18B H 0.506358 0.440968 0.392697 0.063 Uiso 1 1 calc R U . . .
H18C H 0.604639 0.519766 0.463575 0.063 Uiso 1 1 calc R U . . .
C19 C 0.6775(4) 0.5689(2) 0.34730(18) 0.0420(7) Uani 1 1 d . . . . .
H19A H 0.678564 0.631960 0.389593 0.063 Uiso 1 1 calc R U . . .
H19B H 0.586609 0.556525 0.315136 0.063 Uiso 1 1 calc R U . . .
H19C H 0.748789 0.582911 0.319428 0.063 Uiso 1 1 calc R U . . .
C20 C 0.8496(3) 0.4856(3) 0.42384(16) 0.0380(7) Uani 1 1 d . . . . .
H20A H 0.867098 0.421888 0.442847 0.057 Uiso 1 1 calc R U . . .
H20B H 0.853681 0.550371 0.465335 0.057 Uiso 1 1 calc R U . . .
H20C H 0.919920 0.496446 0.394579 0.057 Uiso 1 1 calc R U . . .
C21 C 0.3538(2) -0.18262(19) 0.22764(14) 0.0231(5) Uani 1 1 d . . . . .
C22 C 0.3830(3) -0.2751(2) 0.17776(14) 0.0249(5) Uani 1 1 d . . . . .
H22 H 0.417472 -0.267965 0.135147 0.030 Uiso 1 1 calc R U . . .
C23 C 0.3627(3) -0.3788(2) 0.18883(14) 0.0242(5) Uani 1 1 d . . . . .
C24 C 0.3097(3) -0.38630(19) 0.25121(14) 0.0233(5) Uani 1 1 d . . . . .
H24 H 0.294918 -0.456074 0.259574 0.028 Uiso 1 1 calc R U . . .
C25 C 0.2775(2) -0.2949(2) 0.30186(14) 0.0234(5) Uani 1 1 d . . . . .
C26 C 0.3003(3) -0.1931(2) 0.28899(14) 0.0251(5) Uani 1 1 d . . . . .
H26 H 0.278966 -0.129887 0.322787 0.030 Uiso 1 1 calc R U . . .
C27 C 0.3952(3) -0.4786(2) 0.13153(15) 0.0329(6) Uani 1 1 d . . . . .
C28 C 0.2974(4) -0.4897(3) 0.05816(17) 0.0511(9) Uani 1 1 d . . . . .
H28A H 0.201441 -0.495801 0.065617 0.077 Uiso 1 1 calc R U . . .
H28B H 0.314276 -0.555152 0.021626 0.077 Uiso 1 1 calc R U . . .
H28C H 0.314000 -0.425362 0.040268 0.077 Uiso 1 1 calc R U . . .
C29 C 0.3769(4) -0.5846(2) 0.15436(18) 0.0448(8) Uani 1 1 d . . . . .
H29A H 0.436200 -0.578003 0.202214 0.067 Uiso 1 1 calc R U . . .
H29B H 0.402535 -0.645153 0.117022 0.067 Uiso 1 1 calc R U . . .
H29C H 0.280064 -0.598632 0.158483 0.067 Uiso 1 1 calc R U . . .
C30 C 0.5458(4) -0.4632(3) 0.1216(2) 0.0538(9) Uani 1 1 d . . . . .
H30A H 0.558519 -0.399122 0.102873 0.081 Uiso 1 1 calc R U . . .
H30B H 0.567761 -0.527971 0.086342 0.081 Uiso 1 1 calc R U . . .
H30C H 0.607251 -0.452609 0.169355 0.081 Uiso 1 1 calc R U . . .
C31 C 0.2158(3) -0.3042(2) 0.36962(15) 0.0305(6) Uani 1 1 d . . . . .
C32 C 0.3082(4) -0.2326(3) 0.43991(17) 0.0497(9) Uani 1 1 d . . . . .
H32A H 0.266073 -0.234477 0.482974 0.075 Uiso 1 1 calc R U . . .
H32B H 0.318137 -0.157440 0.436087 0.075 Uiso 1 1 calc R U . . .
H32C H 0.399480 -0.260330 0.445542 0.075 Uiso 1 1 calc R U . . .
C33 C 0.2049(3) -0.4208(2) 0.37685(17) 0.0375(7) Uani 1 1 d . . . . .
H33A H 0.168297 -0.422137 0.421655 0.056 Uiso 1 1 calc R U . . .
H33B H 0.296745 -0.447780 0.380013 0.056 Uiso 1 1 calc R U . . .
H33C H 0.142741 -0.467433 0.333540 0.056 Uiso 1 1 calc R U . . .
C34 C 0.0701(3) -0.2646(3) 0.3628(2) 0.0498(8) Uani 1 1 d . . . . .
H34A H 0.010839 -0.311024 0.318291 0.075 Uiso 1 1 calc R U . . .
H34B H 0.075749 -0.189066 0.359345 0.075 Uiso 1 1 calc R U . . .
H34C H 0.030884 -0.268474 0.406424 0.075 Uiso 1 1 calc R U . . .
C35 C 0.6876(3) -0.1518(2) 0.28848(19) 0.0395(7) Uani 1 1 d . . . . .
H35A H 0.611307 -0.193813 0.299384 0.059 Uiso 1 1 calc R U . . .
H35B H 0.773359 -0.156077 0.321510 0.059 Uiso 1 1 calc R U . . .
H35C H 0.698083 -0.181960 0.237018 0.059 Uiso 1 1 calc R U . . .
C36 C 0.5936(3) 0.0138(3) 0.39176(16) 0.0381(7) Uani 1 1 d . . . . .
H36A H 0.559426 0.086010 0.404317 0.057 Uiso 1 1 calc R U . . .
H36B H 0.671665 0.009961 0.429941 0.057 Uiso 1 1 calc R U . . .
H36C H 0.519428 -0.042071 0.388876 0.057 Uiso 1 1 calc R U . . .
C37 C 1.0036(3) 0.1404(2) 0.29490(15) 0.0292(6) Uani 1 1 d . . . . .
H37 H 0.987411 0.118129 0.242393 0.035 Uiso 1 1 calc R U . . .
C38 C 0.9726(3) 0.0648(2) 0.33341(16) 0.0314(6) Uani 1 1 d . . . . .
H38 H 0.939712 -0.007570 0.305766 0.038 Uiso 1 1 calc R U . . .
C39 C 0.9887(3) 0.0920(3) 0.41632(18) 0.0458(8) Uani 1 1 d . . . . .
H39A H 0.924343 0.040959 0.429430 0.055 Uiso 1 1 calc R U . . .
H39B H 0.960810 0.166444 0.434312 0.055 Uiso 1 1 calc R U . . .
C40 C 1.1354(3) 0.0869(3) 0.45702(19) 0.0472(8) Uani 1 1 d . . . . .
H40A H 1.169368 0.017028 0.433191 0.057 Uiso 1 1 calc R U . . .
H40B H 1.130450 0.086563 0.508590 0.057 Uiso 1 1 calc R U . . .
C41 C 1.2418(4) 0.1807(4) 0.4587(2) 0.0637(11) Uani 1 1 d . . . . .
H41A H 1.203915 0.249791 0.480427 0.076 Uiso 1 1 calc R U . . .
H41B H 1.326031 0.175584 0.493519 0.076 Uiso 1 1 calc R U . . .
C42 C 1.2857(4) 0.1909(4) 0.3902(3) 0.0662(12) Uani 1 1 d . . . . .
H42A H 1.271199 0.117478 0.355078 0.079 Uiso 1 1 calc R U . . .
H42B H 1.386522 0.211967 0.401921 0.079 Uiso 1 1 calc R U . . .
C43 C 1.2205(3) 0.2675(3) 0.3507(2) 0.0462(8) Uani 1 1 d . . . . .
H43A H 1.254817 0.257716 0.303467 0.055 Uiso 1 1 calc R U . . .
H43B H 1.251767 0.342878 0.380801 0.055 Uiso 1 1 calc R U . . .
C44 C 1.0616(3) 0.2558(2) 0.33360(18) 0.0357(7) Uani 1 1 d . . . . .
H44A H 1.025846 0.279632 0.380383 0.043 Uiso 1 1 calc R U . . .
H44B H 1.029480 0.304052 0.302088 0.043 Uiso 1 1 calc R U . . .
C45 C 1.0006(7) 0.6826(6) 0.1072(5) 0.147(3) Uani 1 1 d D U . . .
H45A H 0.950500 0.617858 0.071078 0.220 Uiso 1 1 calc R U . . .
H45B H 1.041783 0.662915 0.152011 0.220 Uiso 1 1 calc R U . . .
H45C H 1.073860 0.711606 0.085990 0.220 Uiso 1 1 calc R U . . .
C46 C 0.9092(8) 0.7618(7) 0.1248(5) 0.158(3) Uani 1 1 d D U . . .
H46A H 0.964930 0.825749 0.160308 0.189 Uiso 1 1 calc R U . . .
H46B H 0.845871 0.733000 0.152441 0.189 Uiso 1 1 calc R U . . .
C47 C 0.8224(9) 0.8039(8) 0.0704(5) 0.183(3) Uani 1 1 d D U . . .
H47A H 0.888135 0.836220 0.045669 0.219 Uiso 1 1 calc R U . . .
H47B H 0.774585 0.738240 0.032984 0.219 Uiso 1 1 calc R U . . .
C48 C 0.7258(11) 0.8741(8) 0.0796(6) 0.209(4) Uani 1 1 d D U . . .
H48A H 0.780790 0.945905 0.095841 0.251 Uiso 1 1 calc R U . . .
H48B H 0.693561 0.864130 0.124449 0.251 Uiso 1 1 calc R U . . .
C49 C 0.6061(9) 0.8947(7) 0.0374(4) 0.147(3) Uani 1 1 d D U . . .
H49A H 0.630274 0.923049 -0.002788 0.221 Uiso 1 1 calc R U . . .
H49B H 0.558212 0.948626 0.068676 0.221 Uiso 1 1 calc R U . . .
H49C H 0.545393 0.826959 0.016565 0.221 Uiso 1 1 calc R U . . .

loop_
_atom_site_aniso_label
_atom_site_aniso_U_11
_atom_site_aniso_U_22
_atom_site_aniso_U_33
_atom_site_aniso_U_23
_atom_site_aniso_U_13
_atom_site_aniso_U_12
Ni1 0.02112(19) 0.02170(19) 0.0336(2) 0.01194(14) 0.00353(14) -0.00005(13)
P1 0.0225(3) 0.0188(3) 0.0310(4) 0.0112(3) 0.0022(3) 0.0001(2)
C1 0.0220(12) 0.0190(12) 0.0248(12) 0.0062(10) 0.0054(10) 0.0030(9)
C2 0.0237(12) 0.0170(11) 0.0281(13) 0.0054(10) 0.0071(10) 0.0022(10)
C3 0.0330(15) 0.0208(13) 0.0414(15) 0.0151(11) 0.0025(12) 0.0008(11)
C4 0.0301(15) 0.0305(15) 0.0498(18) 0.0187(13) -0.0088(13) 0.0014(12)
C5 0.0246(14) 0.0264(14) 0.0488(17) 0.0123(12) -0.0043(12) -0.0039(11)
C6 0.0248(13) 0.0180(12) 0.0295(13) 0.0071(10) 0.0072(10) 0.0015(10)
C7 0.0237(12) 0.0174(12) 0.0295(13) 0.0102(10) 0.0045(10) 0.0001(9)
C8 0.0269(13) 0.0205(12) 0.0303(13) 0.0085(10) 0.0072(11) 0.0045(10)
C9 0.0222(12) 0.0289(14) 0.0338(14) 0.0157(11) 0.0088(11) 0.0036(10)
C10 0.0242(13) 0.0207(12) 0.0344(14) 0.0132(11) 0.0068(11) 0.0000(10)
C11 0.0192(12) 0.0192(12) 0.0300(13) 0.0084(10) 0.0037(10) 0.0032(9)
C12 0.0213(12) 0.0219(12) 0.0276(12) 0.0102(10) 0.0071(10) 0.0017(10)
C13 0.0357(15) 0.0388(16) 0.0395(16) 0.0200(13) 0.0184(13) 0.0065(12)
C14 0.055(2) 0.056(2) 0.0364(16) 0.0213(15) 0.0149(15) 0.0126(16)
C15 0.0479(19) 0.064(2) 0.0519(19) 0.0282(17) 0.0294(16) 0.0225(17)
C16 0.058(2) 0.052(2) 0.064(2) 0.0278(18) 0.0334(18) -0.0018(17)
C17 0.0243(13) 0.0204(12) 0.0322(14) 0.0044(10) 0.0053(11) -0.0011(10)
C18 0.0396(17) 0.0377(17) 0.0456(17) -0.0035(14) 0.0213(14) -0.0014(13)
C19 0.058(2) 0.0208(14) 0.0437(17) 0.0046(12) 0.0037(15) 0.0074(13)
C20 0.0298(15) 0.0429(17) 0.0346(15) 0.0015(13) 0.0006(12) 0.0021(12)
C21 0.0192(12) 0.0169(12) 0.0321(13) 0.0071(10) 0.0012(10) -0.0017(9)
C22 0.0263(13) 0.0218(12) 0.0290(13) 0.0098(10) 0.0075(10) -0.0003(10)
C23 0.0253(13) 0.0177(12) 0.0293(13) 0.0064(10) 0.0042(10) 0.0005(10)
C24 0.0254(13) 0.0172(12) 0.0284(13) 0.0086(10) 0.0043(10) -0.0006(9)
C25 0.0197(12) 0.0236(12) 0.0268(13) 0.0073(10) 0.0034(10) -0.0006(10)
C26 0.0251(13) 0.0187(12) 0.0298(13) 0.0035(10) 0.0052(10) 0.0006(10)
C27 0.0483(17) 0.0207(13) 0.0341(15) 0.0082(11) 0.0174(13) 0.0083(12)
C28 0.086(3) 0.0306(16) 0.0334(16) 0.0026(13) 0.0103(17) 0.0066(16)
C29 0.077(2) 0.0197(14) 0.0417(17) 0.0079(12) 0.0211(16) 0.0101(14)
C30 0.062(2) 0.0404(18) 0.072(2) 0.0176(17) 0.041(2) 0.0193(16)
C31 0.0342(15) 0.0296(14) 0.0304(14) 0.0092(11) 0.0125(12) 0.0009(11)
C32 0.068(2) 0.0457(19) 0.0322(16) 0.0059(14) 0.0118(15) -0.0120(17)
C33 0.0469(18) 0.0324(15) 0.0388(16) 0.0143(13) 0.0173(14) -0.0010(13)
C34 0.0424(18) 0.057(2) 0.065(2) 0.0287(18) 0.0305(17) 0.0160(16)
C35 0.0360(16) 0.0241(14) 0.0589(19) 0.0162(13) 0.0010(14) 0.0071(12)
C36 0.0336(16) 0.0488(18) 0.0296(14) 0.0099(13) 0.0016(12) -0.0001(13)
C37 0.0226(13) 0.0335(14) 0.0326(14) 0.0113(11) 0.0045(11) 0.0027(11)
C38 0.0240(13) 0.0236(13) 0.0453(16) 0.0118(12) -0.0011(12) 0.0003(10)
C39 0.0281(15) 0.070(2) 0.0490(18) 0.0374(17) 0.0026(13) -0.0031(15)
C40 0.0372(17) 0.058(2) 0.0493(19) 0.0291(16) -0.0048(14) -0.0001(15)
C41 0.0386(19) 0.080(3) 0.071(3) 0.029(2) -0.0093(18) -0.0002(18)
C42 0.0256(17) 0.075(3) 0.111(3) 0.056(3) 0.0014(19) -0.0001(17)
C43 0.0257(15) 0.0444(18) 0.072(2) 0.0263(17) 0.0032(15) -0.0052(13)
C44 0.0247(14) 0.0299(14) 0.0551(18) 0.0219(13) -0.0010(12) -0.0018(11)
C45 0.108(5) 0.116(5) 0.206(8) 0.042(5) 0.008(5) -0.020(4)
C46 0.120(5) 0.148(5) 0.199(6) 0.023(4) 0.043(4) 0.017(4)
C47 0.199(5) 0.158(5) 0.191(5) 0.050(4) 0.023(5) 0.036(4)
C48 0.198(6) 0.188(6) 0.214(6) 0.015(5) 0.007(5) 0.054(5)
C49 0.202(7) 0.135(6) 0.088(4) 0.009(4) 0.006(5) 0.023(5)

loop_
_atom_type_symbol
_atom_type_description
_atom_type_scat_dispersion_real
_atom_type_scat_dispersion_imag
_atom_type_scat_source
C C 0.0033 0.0016 'International Tables Vol C Tables 4.2.6.8 and 6.1.1.4'
H H 0.0000 0.0000 'International Tables Vol C Tables 4.2.6.8 and 6.1.1.4'
P P 0.1023 0.0942 'International Tables Vol C Tables 4.2.6.8 and 6.1.1.4'
Ni Ni 0.3393 1.1124 'International Tables Vol C Tables 4.2.6.8 and 6.1.1.4'

loop_
_geom_angle_atom_site_label_1
_geom_angle_atom_site_label_2
_geom_angle_atom_site_label_3
_geom_angle
_geom_angle_site_symmetry_1
_geom_angle_site_symmetry_3
_geom_angle_publ_flag
C38 Ni1 C7 170.00(11) . . ?
C38 Ni1 C37 40.71(11) . . ?
C7 Ni1 C37 134.50(10) . . ?
C38 Ni1 C8 139.67(11) . . ?
C7 Ni1 C8 40.29(10) . . ?
C37 Ni1 C8 100.10(10) . . ?
C38 Ni1 P1 99.74(8) . . ?
C7 Ni1 P1 85.64(7) . . ?
C37 Ni1 P1 139.86(8) . . ?
C8 Ni1 P1 116.44(7) . . ?
C35 P1 C36 99.98(15) . . ?
C35 P1 C1 109.23(13) . . ?
C36 P1 C1 103.45(12) . . ?
C35 P1 Ni1 119.45(11) . . ?
C36 P1 Ni1 120.65(10) . . ?
C1 P1 Ni1 102.90(8) . . ?
C2 C1 C6 119.2(2) . . ?
C2 C1 P1 109.91(18) . . ?
C6 C1 P1 130.90(19) . . ?
C3 C2 C1 120.3(2) . . ?
C3 C2 C7 118.6(2) . . ?
C1 C2 C7 121.1(2) . . ?
C4 C3 C2 120.6(2) . . ?
C4 C3 H3 119.7 . . ?
C2 C3 H3 119.7 . . ?
C3 C4 C5 119.3(3) . . ?
C3 C4 H4 120.3 . . ?
C5 C4 H4 120.3 . . ?
C6 C5 C4 121.4(2) . . ?
C6 C5 H5 119.3 . . ?
C4 C5 H5 119.3 . . ?
C5 C6 C1 119.2(2) . . ?
C5 C6 C21 117.0(2) . . ?
C1 C6 C21 123.7(2) . . ?
C8 C7 C12 116.5(2) . . ?
C8 C7 C2 120.7(2) . . ?
C12 C7 C2 118.1(2) . . ?
C8 C7 Ni1 73.79(15) . . ?
C12 C7 Ni1 103.37(17) . . ?
C2 C7 Ni1 113.03(16) . . ?
C7 C8 C9 120.3(2) . . ?
C7 C8 Ni1 65.92(14) . . ?
C9 C8 Ni1 119.11(18) . . ?
C7 C8 H8 119.8 . . ?
C9 C8 H8 119.8 . . ?
Ni1 C8 H8 85.5 . . ?
C10 C9 C8 118.6(2) . . ?
C10 C9 C13 122.8(2) . . ?
C8 C9 C13 118.4(2) . . ?
C9 C10 C11 122.0(2) . . ?
C9 C10 H10 119.0 . . ?
C11 C10 H10 119.0 . . ?
C12 C11 C10 118.5(2) . . ?
C12 C11 C17 122.3(2) . . ?
C10 C11 C17 119.2(2) . . ?
C11 C12 C7 122.4(2) . . ?
C11 C12 H12 118.8 . . ?
C7 C12 H12 118.8 . . ?
C15 C13 C14 108.8(3) . . ?
C15 C13 C16 108.4(3) . . ?
C14 C13 C16 107.9(3) . . ?
C15 C13 C9 111.1(2) . . ?
C14 C13 C9 108.3(2) . . ?
C16 C13 C9 112.3(3) . . ?
C13 C14 H14A 109.5 . . ?
C13 C14 H14B 109.5 . . ?
H14A C14 H14B 109.5 . . ?
C13 C14 H14C 109.5 . . ?
H14A C14 H14C 109.5 . . ?
H14B C14 H14C 109.5 . . ?
C13 C15 H15A 109.5 . . ?
C13 C15 H15B 109.5 . . ?
H15A C15 H15B 109.5 . . ?
C13 C15 H15C 109.5 . . ?
H15A C15 H15C 109.5 . . ?
H15B C15 H15C 109.5 . . ?
C13 C16 H16A 109.5 . . ?
C13 C16 H16B 109.5 . . ?
H16A C16 H16B 109.5 . . ?
C13 C16 H16C 109.5 . . ?
H16A C16 H16C 109.5 . . ?
H16B C16 H16C 109.5 . . ?
C20 C17 C18 108.1(2) . . ?
C20 C17 C11 108.5(2) . . ?
C18 C17 C11 112.6(2) . . ?
C20 C17 C19 109.4(2) . . ?
C18 C17 C19 107.5(2) . . ?
C11 C17 C19 110.6(2) . . ?
C17 C18 H18A 109.5 . . ?
C17 C18 H18B 109.5 . . ?
H18A C18 H18B 109.5 . . ?
C17 C18 H18C 109.5 . . ?
H18A C18 H18C 109.5 . . ?
H18B C18 H18C 109.5 . . ?
C17 C19 H19A 109.5 . . ?
C17 C19 H19B 109.5 . . ?
H19A C19 H19B 109.5 . . ?
C17 C19 H19C 109.5 . . ?
H19A C19 H19C 109.5 . . ?
H19B C19 H19C 109.5 . . ?
C17 C20 H20A 109.5 . . ?
C17 C20 H20B 109.5 . . ?
H20A C20 H20B 109.5 . . ?
C17 C20 H20C 109.5 . . ?
H20A C20 H20C 109.5 . . ?
H20B C20 H20C 109.5 . . ?
C22 C21 C26 119.4(2) . . ?
C22 C21 C6 118.8(2) . . ?
C26 C21 C6 121.7(2) . . ?
C21 C22 C23 121.4(2) . . ?
C21 C22 H22 119.3 . . ?
C23 C22 H22 119.3 . . ?
C24 C23 C22 117.6(2) . . ?
C24 C23 C27 123.0(2) . . ?
C22 C23 C27 119.3(2) . . ?
C23 C24 C25 122.3(2) . . ?
C23 C24 H24 118.9 . . ?
C25 C24 H24 118.9 . . ?
C26 C25 C24 118.2(2) . . ?
C26 C25 C31 119.9(2) . . ?
C24 C25 C31 122.0(2) . . ?
C21 C26 C25 121.1(2) . . ?
C21 C26 H26 119.5 . . ?
C25 C26 H26 119.5 . . ?
C29 C27 C28 108.3(3) . . ?
C29 C27 C30 107.7(3) . . ?
C28 C27 C30 110.1(3) . . ?
C29 C27 C23 112.8(2) . . ?
C28 C27 C23 108.6(2) . . ?
C30 C27 C23 109.3(2) . . ?
C27 C28 H28A 109.5 . . ?
C27 C28 H28B 109.5 . . ?
H28A C28 H28B 109.5 . . ?
C27 C28 H28C 109.5 . . ?
H28A C28 H28C 109.5 . . ?
H28B C28 H28C 109.5 . . ?
C27 C29 H29A 109.5 . . ?
C27 C29 H29B 109.5 . . ?
H29A C29 H29B 109.5 . . ?
C27 C29 H29C 109.5 . . ?
H29A C29 H29C 109.5 . . ?
H29B C29 H29C 109.5 . . ?
C27 C30 H30A 109.5 . . ?
C27 C30 H30B 109.5 . . ?
H30A C30 H30B 109.5 . . ?
C27 C30 H30C 109.5 . . ?
H30A C30 H30C 109.5 . . ?
H30B C30 H30C 109.5 . . ?
C33 C31 C32 108.0(2) . . ?
C33 C31 C25 112.5(2) . . ?
C32 C31 C25 109.2(2) . . ?
C33 C31 C34 108.6(2) . . ?
C32 C31 C34 109.6(3) . . ?
C25 C31 C34 108.9(2) . . ?
C31 C32 H32A 109.5 . . ?
C31 C32 H32B 109.5 . . ?
H32A C32 H32B 109.5 . . ?
C31 C32 H32C 109.5 . . ?
H32A C32 H32C 109.5 . . ?
H32B C32 H32C 109.5 . . ?
C31 C33 H33A 109.5 . . ?
C31 C33 H33B 109.5 . . ?
H33A C33 H33B 109.5 . . ?
C31 C33 H33C 109.5 . . ?
H33A C33 H33C 109.5 . . ?
H33B C33 H33C 109.5 . . ?
C31 C34 H34A 109.5 . . ?
C31 C34 H34B 109.5 . . ?
H34A C34 H34B 109.5 . . ?
C31 C34 H34C 109.5 . . ?
H34A C34 H34C 109.5 . . ?
H34B C34 H34C 109.5 . . ?
P1 C35 H35A 109.5 . . ?
P1 C35 H35B 109.5 . . ?
H35A C35 H35B 109.5 . . ?
P1 C35 H35C 109.5 . . ?
H35A C35 H35C 109.5 . . ?
H35B C35 H35C 109.5 . . ?
P1 C36 H36A 109.5 . . ?
P1 C36 H36B 109.5 . . ?
H36A C36 H36B 109.5 . . ?
P1 C36 H36C 109.5 . . ?
H36A C36 H36C 109.5 . . ?
H36B C36 H36C 109.5 . . ?
C38 C37 C44 122.4(3) . . ?
C38 C37 Ni1 68.87(15) . . ?
C44 C37 Ni1 117.04(19) . . ?
C38 C37 H37 118.8 . . ?
C44 C37 H37 118.8 . . ?
Ni1 C37 H37 84.4 . . ?
C37 C38 C39 123.5(3) . . ?
C37 C38 Ni1 70.42(15) . . ?
C39 C38 Ni1 114.4(2) . . ?
C37 C38 H38 118.3 . . ?
C39 C38 H38 118.3 . . ?
Ni1 C38 H38 85.2 . . ?
C38 C39 C40 114.9(3) . . ?
C38 C39 H39A 108.6 . . ?
C40 C39 H39A 108.6 . . ?
C38 C39 H39B 108.6 . . ?
C40 C39 H39B 108.6 . . ?
H39A C39 H39B 107.5 . . ?
C39 C40 C41 115.2(3) . . ?
C39 C40 H40A 108.5 . . ?
C41 C40 H40A 108.5 . . ?
C39 C40 H40B 108.5 . . ?
C41 C40 H40B 108.5 . . ?
H40A C40 H40B 107.5 . . ?
C42 C41 C40 120.4(4) . . ?
C42 C41 H41A 107.2 . . ?
C40 C41 H41A 107.2 . . ?
C42 C41 H41B 107.2 . . ?
C40 C41 H41B 107.2 . . ?
H41A C41 H41B 106.9 . . ?
C41 C42 C43 119.5(4) . . ?
C41 C42 H42A 107.4 . . ?
C43 C42 H42A 107.4 . . ?
C41 C42 H42B 107.4 . . ?
C43 C42 H42B 107.4 . . ?
H42A C42 H42B 107.0 . . ?
C42 C43 C44 115.9(3) . . ?
C42 C43 H43A 108.3 . . ?
C44 C43 H43A 108.3 . . ?
C42 C43 H43B 108.3 . . ?
C44 C43 H43B 108.3 . . ?
H43A C43 H43B 107.4 . . ?
C37 C44 C43 112.3(2) . . ?
C37 C44 H44A 109.2 . . ?
C43 C44 H44A 109.2 . . ?
C37 C44 H44B 109.2 . . ?
C43 C44 H44B 109.2 . . ?
H44A C44 H44B 107.9 . . ?
C46 C45 H45A 109.5 . . ?
C46 C45 H45B 109.5 . . ?
H45A C45 H45B 109.5 . . ?
C46 C45 H45C 109.5 . . ?
H45A C45 H45C 109.5 . . ?
H45B C45 H45C 109.5 . . ?
C45 C46 C47 124.1(8) . . ?
C45 C46 H46A 106.3 . . ?
C47 C46 H46A 106.3 . . ?
C45 C46 H46B 106.3 . . ?
C47 C46 H46B 106.3 . . ?
H46A C46 H46B 106.4 . . ?
C48 C47 C46 129.7(9) . . ?
C48 C47 H47A 104.8 . . ?
C46 C47 H47A 104.8 . . ?
C48 C47 H47B 104.8 . . ?
C46 C47 H47B 104.8 . . ?
H47A C47 H47B 105.8 . . ?
C47 C48 C49 136.8(10) . . ?
C47 C48 H48A 102.9 . . ?
C49 C48 H48A 102.9 . . ?
C47 C48 H48B 102.9 . . ?
C49 C48 H48B 102.9 . . ?
H48A C48 H48B 105.1 . . ?
C48 C49 H49A 109.5 . . ?
C48 C49 H49B 109.5 . . ?
H49A C49 H49B 109.5 . . ?
C48 C49 H49C 109.5 . . ?
H49A C49 H49C 109.5 . . ?
H49B C49 H49C 109.5 . . ?

loop_
_geom_bond_atom_site_label_1
_geom_bond_atom_site_label_2
_geom_bond_distance
_geom_bond_site_symmetry_2
_geom_bond_publ_flag
Ni1 C38 2.000(3) . ?
Ni1 C7 2.017(2) . ?
Ni1 C37 2.021(3) . ?
Ni1 C8 2.121(3) . ?
Ni1 P1 2.1635(7) . ?
P1 C35 1.824(3) . ?
P1 C36 1.828(3) . ?
P1 C1 1.834(2) . ?
C1 C2 1.405(3) . ?
C1 C6 1.406(3) . ?
C2 C3 1.385(4) . ?
C2 C7 1.512(3) . ?
C3 C4 1.381(4) . ?
C3 H3 0.9500 . ?
C4 C5 1.390(4) . ?
C4 H4 0.9500 . ?
C5 C6 1.386(4) . ?
C5 H5 0.9500 . ?
C6 C21 1.500(3) . ?
C7 C8 1.428(4) . ?
C7 C12 1.437(4) . ?
C8 C9 1.431(4) . ?
C8 H8 0.9500 . ?
C9 C10 1.371(4) . ?
C9 C13 1.539(4) . ?
C10 C11 1.425(4) . ?
C10 H10 0.9500 . ?
C11 C12 1.370(3) . ?
C11 C17 1.539(3) . ?
C12 H12 0.9500 . ?
C13 C15 1.532(4) . ?
C13 C14 1.536(4) . ?
C13 C16 1.537(4) . ?
C14 H14A 0.9800 . ?
C14 H14B 0.9800 . ?
C14 H14C 0.9800 . ?
C15 H15A 0.9800 . ?
C15 H15B 0.9800 . ?
C15 H15C 0.9800 . ?
C16 H16A 0.9800 . ?
C16 H16B 0.9800 . ?
C16 H16C 0.9800 . ?
C17 C20 1.527(4) . ?
C17 C18 1.533(4) . ?
C17 C19 1.540(4) . ?
C18 H18A 0.9800 . ?
C18 H18B 0.9800 . ?
C18 H18C 0.9800 . ?
C19 H19A 0.9800 . ?
C19 H19B 0.9800 . ?
C19 H19C 0.9800 . ?
C20 H20A 0.9800 . ?
C20 H20B 0.9800 . ?
C20 H20C 0.9800 . ?
C21 C22 1.387(4) . ?
C21 C26 1.387(4) . ?
C22 C23 1.398(3) . ?
C22 H22 0.9500 . ?
C23 C24 1.392(4) . ?
C23 C27 1.534(4) . ?
C24 C25 1.395(4) . ?
C24 H24 0.9500 . ?
C25 C26 1.393(3) . ?
C25 C31 1.537(4) . ?
C26 H26 0.9500 . ?
C27 C29 1.530(4) . ?
C27 C28 1.531(4) . ?
C27 C30 1.533(5) . ?
C28 H28A 0.9800 . ?
C28 H28B 0.9800 . ?
C28 H28C 0.9800 . ?
C29 H29A 0.9800 . ?
C29 H29B 0.9800 . ?
C29 H29C 0.9800 . ?
C30 H30A 0.9800 . ?
C30 H30B 0.9800 . ?
C30 H30C 0.9800 . ?
C31 C33 1.526(4) . ?
C31 C32 1.535(4) . ?
C31 C34 1.539(4) . ?
C32 H32A 0.9800 . ?
C32 H32B 0.9800 . ?
C32 H32C 0.9800 . ?
C33 H33A 0.9800 . ?
C33 H33B 0.9800 . ?
C33 H33C 0.9800 . ?
C34 H34A 0.9800 . ?
C34 H34B 0.9800 . ?
C34 H34C 0.9800 . ?
C35 H35A 0.9800 . ?
C35 H35B 0.9800 . ?
C35 H35C 0.9800 . ?
C36 H36A 0.9800 . ?
C36 H36B 0.9800 . ?
C36 H36C 0.9800 . ?
C37 C38 1.399(4) . ?
C37 C44 1.504(4) . ?
C37 H37 0.9500 . ?
C38 C39 1.505(4) . ?
C38 H38 0.9500 . ?
C39 C40 1.538(4) . ?
C39 H39A 0.9900 . ?
C39 H39B 0.9900 . ?
C40 C41 1.542(5) . ?
C40 H40A 0.9900 . ?
C40 H40B 0.9900 . ?
C41 C42 1.469(6) . ?
C41 H41A 0.9900 . ?
C41 H41B 0.9900 . ?
C42 C43 1.484(5) . ?
C42 H42A 0.9900 . ?
C42 H42B 0.9900 . ?
C43 C44 1.537(4) . ?
C43 H43A 0.9900 . ?
C43 H43B 0.9900 . ?
C44 H44A 0.9900 . ?
C44 H44B 0.9900 . ?
C45 C46 1.396(6) . ?
C45 H45A 0.9800 . ?
C45 H45B 0.9800 . ?
C45 H45C 0.9800 . ?
C46 C47 1.457(7) . ?
C46 H46A 0.9900 . ?
C46 H46B 0.9900 . ?
C47 C48 1.338(7) . ?
C47 H47A 0.9900 . ?
C47 H47B 0.9900 . ?
C48 C49 1.390(6) . ?
C48 H48A 0.9900 . ?
C48 H48B 0.9900 . ?
C49 H49A 0.9800 . ?
C49 H49B 0.9800 . ?
C49 H49C 0.9800 . ?

loop_
_geom_torsion_atom_site_label_1
_geom_torsion_atom_site_label_2
_geom_torsion_atom_site_label_3
_geom_torsion_atom_site_label_4
_geom_torsion
_geom_torsion_site_symmetry_1
_geom_torsion_site_symmetry_2
_geom_torsion_site_symmetry_3
_geom_torsion_site_symmetry_4
_geom_torsion_publ_flag
C35 P1 C1 C2 -146.91(19) . . . . ?
C36 P1 C1 C2 107.3(2) . . . . ?
Ni1 P1 C1 C2 -19.03(18) . . . . ?
C35 P1 C1 C6 34.1(3) . . . . ?
C36 P1 C1 C6 -71.7(3) . . . . ?
Ni1 P1 C1 C6 162.0(2) . . . . ?
C6 C1 C2 C3 0.7(4) . . . . ?
P1 C1 C2 C3 -178.4(2) . . . . ?
C6 C1 C2 C7 -178.9(2) . . . . ?
P1 C1 C2 C7 2.0(3) . . . . ?
C1 C2 C3 C4 -1.3(4) . . . . ?
C7 C2 C3 C4 178.3(3) . . . . ?
C2 C3 C4 C5 1.0(5) . . . . ?
C3 C4 C5 C6 -0.2(5) . . . . ?
C4 C5 C6 C1 -0.4(4) . . . . ?
C4 C5 C6 C21 -177.8(3) . . . . ?
C2 C1 C6 C5 0.1(4) . . . . ?
P1 C1 C6 C5 179.0(2) . . . . ?
C2 C1 C6 C21 177.3(2) . . . . ?
P1 C1 C6 C21 -3.8(4) . . . . ?
C3 C2 C7 C8 -76.9(3) . . . . ?
C1 C2 C7 C8 102.7(3) . . . . ?
C3 C2 C7 C12 78.0(3) . . . . ?
C1 C2 C7 C12 -102.4(3) . . . . ?
C3 C2 C7 Ni1 -161.2(2) . . . . ?
C1 C2 C7 Ni1 18.4(3) . . . . ?
C12 C7 C8 C9 -13.7(4) . . . . ?
C2 C7 C8 C9 141.6(2) . . . . ?
Ni1 C7 C8 C9 -110.8(2) . . . . ?
C12 C7 C8 Ni1 97.1(2) . . . . ?
C2 C7 C8 Ni1 -107.5(2) . . . . ?
C7 C8 C9 C10 12.4(4) . . . . ?
Ni1 C8 C9 C10 -65.2(3) . . . . ?
C7 C8 C9 C13 -163.6(2) . . . . ?
Ni1 C8 C9 C13 118.9(2) . . . . ?
C8 C9 C10 C11 -2.3(4) . . . . ?
C13 C9 C10 C11 173.5(2) . . . . ?
C9 C10 C11 C12 -6.0(4) . . . . ?
C9 C10 C11 C17 174.4(2) . . . . ?
C10 C11 C12 C7 4.3(4) . . . . ?
C17 C11 C12 C7 -176.1(2) . . . . ?
C8 C7 C12 C11 5.4(4) . . . . ?
C2 C7 C12 C11 -150.6(2) . . . . ?
Ni1 C7 C12 C11 83.7(2) . . . . ?
C10 C9 C13 C15 125.1(3) . . . . ?
C8 C9 C13 C15 -59.1(4) . . . . ?
C10 C9 C13 C14 -115.5(3) . . . . ?
C8 C9 C13 C14 60.2(3) . . . . ?
C10 C9 C13 C16 3.5(4) . . . . ?
C8 C9 C13 C16 179.3(3) . . . . ?
C12 C11 C17 C20 110.9(3) . . . . ?
C10 C11 C17 C20 -69.5(3) . . . . ?
C12 C11 C17 C18 -8.8(4) . . . . ?
C10 C11 C17 C18 170.9(2) . . . . ?
C12 C11 C17 C19 -129.1(3) . . . . ?
C10 C11 C17 C19 50.6(3) . . . . ?
C5 C6 C21 C22 82.0(3) . . . . ?
C1 C6 C21 C22 -95.3(3) . . . . ?
C5 C6 C21 C26 -93.9(3) . . . . ?
C1 C6 C21 C26 88.8(3) . . . . ?
C26 C21 C22 C23 -1.5(4) . . . . ?
C6 C21 C22 C23 -177.5(2) . . . . ?
C21 C22 C23 C24 1.1(4) . . . . ?
C21 C22 C23 C27 179.4(2) . . . . ?
C22 C23 C24 C25 -0.2(4) . . . . ?
C27 C23 C24 C25 -178.4(2) . . . . ?
C23 C24 C25 C26 -0.3(4) . . . . ?
C23 C24 C25 C31 178.5(2) . . . . ?
C22 C21 C26 C25 1.0(4) . . . . ?
C6 C21 C26 C25 176.9(2) . . . . ?
C24 C25 C26 C21 -0.1(4) . . . . ?
C31 C25 C26 C21 -178.9(2) . . . . ?
C24 C23 C27 C29 -5.7(4) . . . . ?
C22 C23 C27 C29 176.1(3) . . . . ?
C24 C23 C27 C28 114.4(3) . . . . ?
C22 C23 C27 C28 -63.8(3) . . . . ?
C24 C23 C27 C30 -125.5(3) . . . . ?
C22 C23 C27 C30 56.3(3) . . . . ?
C26 C25 C31 C33 -177.1(2) . . . . ?
C24 C25 C31 C33 4.1(4) . . . . ?
C26 C25 C31 C32 -57.2(3) . . . . ?
C24 C25 C31 C32 124.0(3) . . . . ?
C26 C25 C31 C34 62.5(3) . . . . ?
C24 C25 C31 C34 -116.3(3) . . . . ?
C44 C37 C38 C39 2.5(4) . . . . ?
Ni1 C37 C38 C39 -106.9(3) . . . . ?
C44 C37 C38 Ni1 109.4(2) . . . . ?
C37 C38 C39 C40 -83.8(4) . . . . ?
Ni1 C38 C39 C40 -165.7(2) . . . . ?
C38 C39 C40 C41 73.0(4) . . . . ?
C39 C40 C41 C42 -67.2(5) . . . . ?
C40 C41 C42 C43 98.0(5) . . . . ?
C41 C42 C43 C44 -51.9(5) . . . . ?
C38 C37 C44 C43 89.7(3) . . . . ?
Ni1 C37 C44 C43 170.7(2) . . . . ?
C42 C43 C44 C37 -51.9(4) . . . . ?
C45 C46 C47 C48 175.6(12) . . . . ?
C46 C47 C48 C49 -152.2(14) . . . . ?
